data_4500249
loop_
_publ_author_name
'Singh, Devendra'
'Baruah, Jubaraj B.'

_publ_section_title
;
 Structural Study on Solvates of Dopamine-Based Cyclic Imide Derivatives
;
_journal_issue 3
_journal_name_full 'Crystal Growth &amp; Design'
_journal_page_first 768
_journal_paper_doi 10.1021/cg101316u
_journal_volume 11
_journal_year 2011
_chemical_formula_sum 'C36 H30 N4 O8'
_chemical_formula_weight 646.64
_chemical_name_systematic
; 
 ? 
;
_space_group_IT_number 14
_symmetry_cell_setting monoclinic
_symmetry_space_group_name_Hall '-P 2ybc'
_symmetry_space_group_name_H-M 'P 1 21/c 1'
_atom_sites_solution_hydrogens geom
_atom_sites_solution_primary direct
_atom_sites_solution_secondary difmap
_audit_creation_method SHELXL-97
_cell_angle_alpha 90.00
_cell_angle_beta 98.096(2)
_cell_angle_gamma 90.00
_cell_formula_units_Z 2
_cell_length_a 14.9497(5)
_cell_length_b 8.8863(3)
_cell_length_c 12.1128(4)
_cell_measurement_reflns_used 3870
_cell_measurement_temperature 296(2)
_cell_measurement_theta_max 9.83
_cell_measurement_theta_min 9.75
_cell_volume 1593.12(9)
_computing_cell_refinement 'Bruker SMART'
_computing_data_collection 'Bruker SMART'
_computing_data_reduction 'Bruker SAINT'
_computing_molecular_graphics 'Bruker SHELXTL'
_computing_publication_material 'Bruker SHELXTL'
_computing_structure_refinement 'SHELXL-97 (Sheldrick, 1997)'
_computing_structure_solution 'SHELXS-97 (Sheldrick, 1990)'
_diffrn_ambient_temperature 296(2)
_diffrn_measured_fraction_theta_full 0.995
_diffrn_measured_fraction_theta_max 0.995
_diffrn_measurement_device_type 'CCD area detector'
_diffrn_measurement_method 'phi and omega scans'
_diffrn_radiation_monochromator graphite
_diffrn_radiation_source 'fine-focus sealed tube'
_diffrn_radiation_type MoK\a
_diffrn_radiation_wavelength 0.71073
_diffrn_reflns_av_R_equivalents 0.1026
_diffrn_reflns_av_sigmaI/netI 0.0583
_diffrn_reflns_limit_h_max 17
_diffrn_reflns_limit_h_min -17
_diffrn_reflns_limit_k_max 10
_diffrn_reflns_limit_k_min -10
_diffrn_reflns_limit_l_max 13
_diffrn_reflns_limit_l_min -14
_diffrn_reflns_number 17442
_diffrn_reflns_theta_full 25.00
_diffrn_reflns_theta_max 25.00
_diffrn_reflns_theta_min 1.38
_exptl_absorpt_coefficient_mu 0.097
_exptl_absorpt_correction_type none
_exptl_crystal_colour Yellow
_exptl_crystal_density_diffrn 1.348
_exptl_crystal_density_method 'not measured'
_exptl_crystal_description Blocks
_exptl_crystal_F_000 676
_exptl_crystal_size_max 0.30
_exptl_crystal_size_mid 0.22
_exptl_crystal_size_min 0.18
_refine_diff_density_max 0.131
_refine_diff_density_min -0.181
_refine_diff_density_rms 0.039
_refine_ls_extinction_method none
_refine_ls_goodness_of_fit_ref 0.997
_refine_ls_hydrogen_treatment constr
_refine_ls_matrix_type full
_refine_ls_number_parameters 217
_refine_ls_number_reflns 2796
_refine_ls_number_restraints 0
_refine_ls_restrained_S_all 0.997
_refine_ls_R_factor_all 0.0603
_refine_ls_R_factor_gt 0.0400
_refine_ls_shift/su_max 0.000
_refine_ls_shift/su_mean 0.000
_refine_ls_structure_factor_coef Fsqd
_refine_ls_weighting_details 'calc w=1/[\s^2^(Fo^2^)+(0.0568P)^2^+0.0000P] where P=(Fo^2^+2Fc^2^)/3'
_refine_ls_weighting_scheme calc
_refine_ls_wR_factor_gt 0.0983
_refine_ls_wR_factor_ref 0.1074
_reflns_number_gt 1989
_reflns_number_total 2796
_reflns_threshold_expression >2sigma(I)
_cod_data_source_file cg101316u_si_004.cif
_cod_data_source_block pydpp
_cod_depositor_comments
;
The following automatic conversions were performed:

'_symmetry_cell_setting' value 'Monoclinic' changed to 'monoclinic'
according to /home/saulius/struct/CIF-dictionaries/cif_core.dic
dictionary named 'cif_core.dic' version 2.4.1 from 2010-06-29.

Automatic conversion script
Id: cif_fix_values 1715 2011-07-08 13:25:40Z adriana 
;
_cod_original_sg_symbol_H-M P21/c
_cod_database_code 4500249

loop_
_symmetry_equiv_pos_as_xyz
'x, y, z'
'-x, y+1/2, -z+1/2'
'-x, -y, -z'
'x, -y-1/2, z-1/2'

loop_
_atom_site_label
_atom_site_type_symbol
_atom_site_fract_x
_atom_site_fract_y
_atom_site_fract_z
_atom_site_U_iso_or_equiv
_atom_site_adp_type
_atom_site_occupancy
_atom_site_symmetry_multiplicity
_atom_site_calc_flag
_atom_site_refinement_flags
O1 O 0.19854(8) -0.27852(11) 0.64589(9) 0.0475(3) Uani 1 1 d .
O2 O 0.03367(8) -0.17852(12) 0.30693(10) 0.0562(4) Uani 1 1 d .
O3 O 0.18685(10) 0.51113(13) 0.26611(10) 0.0748(5) Uani 1 1 d .
H3A H 0.2112 0.5940 0.2710 0.112 Uiso 1 1 d R
O4 O 0.31579(8) 0.62072(12) 0.42217(11) 0.0617(4) Uani 1 1 d .
H4A H 0.3455 0.6539 0.4790 0.093 Uiso 1 1 d R
N1 N 0.12877(9) -0.19583(12) 0.47374(11) 0.0411(4) Uani 1 1 d .
C3 C 0.05148(10) -0.53052(14) 0.60741(13) 0.0356(4) Uani 1 1 d .
H3 H 0.0845 -0.5505 0.6768 0.043 Uiso 1 1 calc R
C4 C 0.02002(10) -0.38038(14) 0.43908(12) 0.0333(4) Uani 1 1 d .
C2 C 0.06987(10) -0.40969(14) 0.54263(13) 0.0327(4) Uani 1 1 d .
C1 C 0.14085(11) -0.29167(15) 0.56528(14) 0.0369(4) Uani 1 1 d .
C5 C 0.05781(11) -0.24229(16) 0.39317(14) 0.0389(4) Uani 1 1 d .
C6 C 0.18004(11) -0.05834(15) 0.46194(16) 0.0462(4) Uani 1 1 d .
H6A H 0.1910 -0.0486 0.3852 0.055 Uiso 1 1 calc R
H6B H 0.2381 -0.0651 0.5088 0.055 Uiso 1 1 calc R
C7 C 0.13024(11) 0.08021(15) 0.49430(15) 0.0451(4) Uani 1 1 d .
H7A H 0.0713 0.0847 0.4493 0.054 Uiso 1 1 calc R
H7B H 0.1212 0.0719 0.5718 0.054 Uiso 1 1 calc R
C8 C 0.18122(11) 0.22363(15) 0.47848(14) 0.0384(4) Uani 1 1 d .
C9 C 0.16339(11) 0.30369(15) 0.38008(14) 0.0420(4) Uani 1 1 d .
H9 H 0.1197 0.2684 0.3237 0.050 Uiso 1 1 calc R
C10 C 0.20899(11) 0.43481(16) 0.36369(14) 0.0420(4) Uani 1 1 d .
C11 C 0.27453(11) 0.48971(16) 0.44648(15) 0.0424(4) Uani 1 1 d .
C12 C 0.29255(11) 0.41075(17) 0.54485(15) 0.0498(5) Uani 1 1 d .
H12 H 0.3363 0.4460 0.6011 0.060 Uiso 1 1 calc R
C13 C 0.24615(12) 0.27906(17) 0.56106(14) 0.0482(5) Uani 1 1 d .
H13 H 0.2589 0.2275 0.6282 0.058 Uiso 1 1 calc R
N2 N 0.56551(12) 0.23689(18) 0.41819(16) 0.0674(5) Uani 1 1 d .
C15 C 0.52483(19) 0.0373(3) 0.2919(2) 0.0955(8) Uani 1 1 d .
H15 H 0.5412 -0.0275 0.2379 0.115 Uiso 1 1 calc R
C16 C 0.44072(18) 0.0293(3) 0.3239(2) 0.0898(8) Uani 1 1 d .
H16 H 0.3993 -0.0430 0.2938 0.108 Uiso 1 1 calc R
C17 C 0.41928(15) 0.1292(3) 0.4004(2) 0.0844(7) Uani 1 1 d .
H17 H 0.3617 0.1301 0.4212 0.101 Uiso 1 1 calc R
C18 C 0.48328(16) 0.2282(2) 0.4464(2) 0.0776(6) Uani 1 1 d .
H18 H 0.4684 0.2937 0.5009 0.093 Uiso 1 1 calc R
C14 C 0.58409(15) 0.1419(3) 0.3408(2) 0.0792(7) Uani 1 1 d .
H14 H 0.6410 0.1467 0.3183 0.095 Uiso 1 1 calc R

loop_
_atom_site_aniso_label
_atom_site_aniso_U_11
_atom_site_aniso_U_22
_atom_site_aniso_U_33
_atom_site_aniso_U_23
_atom_site_aniso_U_13
_atom_site_aniso_U_12
O1 0.0435(7) 0.0424(6) 0.0539(8) -0.0079(5) -0.0025(6) -0.0067(5)
O2 0.0590(8) 0.0528(7) 0.0553(8) 0.0191(6) 0.0031(6) -0.0095(6)
O3 0.1077(12) 0.0550(7) 0.0560(9) 0.0162(6) -0.0077(8) -0.0218(7)
O4 0.0673(9) 0.0451(7) 0.0731(9) -0.0023(6) 0.0111(7) -0.0218(6)
N1 0.0362(8) 0.0300(6) 0.0569(9) 0.0042(6) 0.0056(7) -0.0069(5)
C3 0.0393(9) 0.0320(7) 0.0345(9) -0.0011(6) 0.0020(7) 0.0002(6)
C4 0.0345(9) 0.0285(7) 0.0380(9) -0.0012(6) 0.0090(7) -0.0005(6)
C2 0.0326(8) 0.0272(7) 0.0387(9) -0.0044(6) 0.0067(7) -0.0003(6)
C1 0.0343(9) 0.0287(7) 0.0480(10) -0.0049(7) 0.0072(8) -0.0007(6)
C5 0.0376(10) 0.0344(7) 0.0452(11) 0.0040(7) 0.0078(8) -0.0004(7)
C6 0.0380(10) 0.0319(7) 0.0697(12) 0.0045(7) 0.0109(8) -0.0065(7)
C7 0.0440(10) 0.0381(8) 0.0545(11) 0.0025(7) 0.0110(8) -0.0049(7)
C8 0.0385(10) 0.0294(7) 0.0478(10) -0.0012(7) 0.0078(8) 0.0004(7)
C9 0.0458(10) 0.0348(8) 0.0439(10) -0.0048(7) 0.0005(8) -0.0037(7)
C10 0.0519(10) 0.0340(8) 0.0404(10) 0.0012(7) 0.0073(8) -0.0009(7)
C11 0.0410(10) 0.0313(7) 0.0563(11) -0.0046(7) 0.0122(8) -0.0051(7)
C12 0.0458(10) 0.0454(9) 0.0548(12) -0.0067(8) -0.0049(9) -0.0062(8)
C13 0.0534(11) 0.0433(9) 0.0463(11) 0.0057(7) 0.0018(9) 0.0003(8)
N2 0.0534(11) 0.0651(10) 0.0827(13) 0.0007(9) 0.0061(9) -0.0128(8)
C15 0.090(2) 0.116(2) 0.0796(18) -0.0357(15) 0.0077(15) -0.0088(16)
C16 0.0752(18) 0.1010(18) 0.0860(19) -0.0059(14) -0.0136(15) -0.0286(14)
C17 0.0482(13) 0.1056(17) 0.099(2) -0.0008(15) 0.0087(13) -0.0161(13)
C18 0.0623(15) 0.0752(13) 0.0973(18) -0.0131(12) 0.0183(13) -0.0044(12)
C14 0.0549(14) 0.1087(18) 0.0757(17) -0.0041(14) 0.0146(12) -0.0029(13)

loop_
_atom_type_symbol
_atom_type_description
_atom_type_scat_dispersion_real
_atom_type_scat_dispersion_imag
_atom_type_scat_source
C C 0.0033 0.0016 'International Tables Vol C Tables 4.2.6.8 and 6.1.1.4'
H H 0.0000 0.0000 'International Tables Vol C Tables 4.2.6.8 and 6.1.1.4'
N N 0.0061 0.0033 'International Tables Vol C Tables 4.2.6.8 and 6.1.1.4'
O O 0.0106 0.0060 'International Tables Vol C Tables 4.2.6.8 and 6.1.1.4'

loop_
_geom_angle_atom_site_label_1
_geom_angle_atom_site_label_2
_geom_angle_atom_site_label_3
_geom_angle
_geom_angle_site_symmetry_1
_geom_angle_site_symmetry_3
C10 O3 H3A 109.5 . .
C11 O4 H4A 109.5 . .
C1 N1 C5 112.11(12) . .
C1 N1 C6 125.44(13) . .
C5 N1 C6 122.40(13) . .
C2 C3 C4 114.70(13) . 3_546
C2 C3 H3 122.7 . .
C4 C3 H3 122.7 3_546 .
C3 C4 C2 123.01(13) 3_546 .
C3 C4 C5 129.08(13) 3_546 .
C2 C4 C5 107.91(12) . .
C3 C2 C4 122.29(13) . .
C3 C2 C1 129.55(14) . .
C4 C2 C1 108.16(12) . .
O1 C1 N1 125.50(13) . .
O1 C1 C2 128.53(14) . .
N1 C1 C2 105.98(13) . .
O2 C5 N1 125.04(14) . .
O2 C5 C4 129.12(14) . .
N1 C5 C4 105.83(12) . .
N1 C6 C7 111.71(13) . .
N1 C6 H6A 109.3 . .
C7 C6 H6A 109.3 . .
N1 C6 H6B 109.3 . .
C7 C6 H6B 109.3 . .
H6A C6 H6B 107.9 . .
C8 C7 C6 112.13(13) . .
C8 C7 H7A 109.2 . .
C6 C7 H7A 109.2 . .
C8 C7 H7B 109.2 . .
C6 C7 H7B 109.2 . .
H7A C7 H7B 107.9 . .
C9 C8 C13 118.11(14) . .
C9 C8 C7 120.29(14) . .
C13 C8 C7 121.60(15) . .
C10 C9 C8 121.36(14) . .
C10 C9 H9 119.3 . .
C8 C9 H9 119.3 . .
O3 C10 C9 118.75(14) . .
O3 C10 C11 120.82(14) . .
C9 C10 C11 120.41(15) . .
O4 C11 C12 125.49(14) . .
O4 C11 C10 115.92(15) . .
C12 C11 C10 118.59(14) . .
C11 C12 C13 120.75(15) . .
C11 C12 H12 119.6 . .
C13 C12 H12 119.6 . .
C8 C13 C12 120.79(15) . .
C8 C13 H13 119.6 . .
C12 C13 H13 119.6 . .
C14 N2 C18 116.24(19) . .
C14 C15 C16 118.7(2) . .
C14 C15 H15 120.7 . .
C16 C15 H15 120.7 . .
C17 C16 C15 118.4(2) . .
C17 C16 H16 120.8 . .
C15 C16 H16 120.8 . .
C16 C17 C18 118.9(2) . .
C16 C17 H17 120.5 . .
C18 C17 H17 120.5 . .
N2 C18 C17 123.9(2) . .
N2 C18 H18 118.1 . .
C17 C18 H18 118.1 . .
N2 C14 C15 123.8(2) . .
N2 C14 H14 118.1 . .
C15 C14 H14 118.1 . .

loop_
_geom_bond_atom_site_label_1
_geom_bond_atom_site_label_2
_geom_bond_distance
_geom_bond_site_symmetry_2
O1 C1 1.2139(18) .
O2 C5 1.1986(17) .
O3 C10 1.3625(19) .
O3 H3A 0.8200 .
O4 C11 1.3688(17) .
O4 H4A 0.8199 .
N1 C1 1.390(2) .
N1 C5 1.3987(19) .
N1 C6 1.4600(18) .
C3 C2 1.380(2) .
C3 C4 1.3846(19) 3_546
C3 H3 0.9300 .
C4 C3 1.3846(19) 3_546
C4 C2 1.390(2) .
C4 C5 1.491(2) .
C2 C1 1.490(2) .
C6 C7 1.519(2) .
C6 H6A 0.9700 .
C6 H6B 0.9700 .
C7 C8 1.511(2) .
C7 H7A 0.9700 .
C7 H7B 0.9700 .
C8 C9 1.381(2) .
C8 C13 1.383(2) .
C9 C10 1.378(2) .
C9 H9 0.9300 .
C10 C11 1.388(2) .
C11 C12 1.376(2) .
C12 C13 1.388(2) .
C12 H12 0.9300 .
C13 H13 0.9300 .
N2 C14 1.320(3) .
N2 C18 1.324(3) .
C15 C14 1.361(3) .
C15 C16 1.369(3) .
C15 H15 0.9300 .
C16 C17 1.354(3) .
C16 H16 0.9300 .
C17 C18 1.360(3) .
C17 H17 0.9300 .
C18 H18 0.9300 .
C14 H14 0.9300 .

loop_
_geom_torsion_atom_site_label_1
_geom_torsion_atom_site_label_2
_geom_torsion_atom_site_label_3
_geom_torsion_atom_site_label_4
_geom_torsion
_geom_torsion_site_symmetry_1
C4 C3 C2 C4 0.2(2) 3_546
C4 C3 C2 C1 -179.89(14) 3_546
C3 C4 C2 C3 -0.2(2) 3_546
C5 C4 C2 C3 179.75(14) .
C3 C4 C2 C1 179.87(13) 3_546
C5 C4 C2 C1 -0.21(16) .
C5 N1 C1 O1 178.73(15) .
C6 N1 C1 O1 -3.8(3) .
C5 N1 C1 C2 -1.12(17) .
C6 N1 C1 C2 176.39(13) .
C3 C2 C1 O1 1.0(3) .
C4 C2 C1 O1 -179.05(15) .
C3 C2 C1 N1 -179.16(15) .
C4 C2 C1 N1 0.79(16) .
C1 N1 C5 O2 179.67(16) .
C6 N1 C5 O2 2.1(2) .
C1 N1 C5 C4 0.99(17) .
C6 N1 C5 C4 -176.61(13) .
C3 C4 C5 O2 0.9(3) 3_546
C2 C4 C5 O2 -179.05(17) .
C3 C4 C5 N1 179.47(15) 3_546
C2 C4 C5 N1 -0.45(16) .
C1 N1 C6 C7 -96.81(18) .
C5 N1 C6 C7 80.46(19) .
N1 C6 C7 C8 -177.96(14) .
C6 C7 C8 C9 93.35(18) .
C6 C7 C8 C13 -87.0(2) .
C13 C8 C9 C10 0.3(3) .
C7 C8 C9 C10 179.99(15) .
C8 C9 C10 O3 -178.26(15) .
C8 C9 C10 C11 0.1(3) .
O3 C10 C11 O4 -1.6(2) .
C9 C10 C11 O4 -179.90(15) .
O3 C10 C11 C12 178.09(16) .
C9 C10 C11 C12 -0.2(2) .
O4 C11 C12 C13 179.61(15) .
C10 C11 C12 C13 -0.1(3) .
C9 C8 C13 C12 -0.6(3) .
C7 C8 C13 C12 179.76(16) .
C11 C12 C13 C8 0.4(3) .
C14 C15 C16 C17 2.0(4) .
C15 C16 C17 C18 -3.2(4) .
C14 N2 C18 C17 -0.1(3) .
C16 C17 C18 N2 2.4(4) .
C18 N2 C14 C15 -1.2(4) .
C16 C15 C14 N2 0.2(4) .
